data_8101415
loop_
_publ_author_name
'Cox, M. J.'
'Tiekink, E. R. T.'

_publ_section_title
;
Crystal structure of chlorotris(dimethyldithiocarbamato)tellurium(IV), 
[Te(S~2~CNMe~2~)~3~Cl]
;
_journal_issue 1
_journal_name_full 'Zeitschrift f\"ur Kristallographie - New Crystal Structures'
_journal_page_first 49
_journal_page_last 50
_journal_volume 214
_journal_year 1999
_chemical_formula_moiety 'C9 H18 Cl N3 S6 Te'
_chemical_formula_sum 'C9 H18 Cl N3 S6 Te'
_chemical_formula_weight 523.67
_space_group_IT_number 33
_symmetry_cell_setting orthorhombic
_symmetry_Int_Tables_number 33
_symmetry_space_group_name_Hall 'P 2c -2n'
_symmetry_space_group_name_H-M 'P n a 21'
_cell_angle_alpha 90
_cell_angle_beta 90
_cell_angle_gamma 90
_cell_formula_units_Z 4
_cell_length_a 9.200(6)
_cell_length_b 15.134(5)
_cell_length_c 13.722(6)
_cell_measurement_temperature 200
_cell_volume 1910(1)
_diffrn_ambient_temperature 200
_exptl_crystal_density_diffrn 1.820
_refine_ls_R_factor_obs 0.0353
_refine_ls_wR_factor_obs 0.0435
_cod_database_code 8101415

loop_
_symmetry_equiv_pos_as_xyz
'  +x,  +y,  +z'
'  -x,  -y,1/2+z'
1/2-x,1/2+y,1/2+z
'1/2+x,1/2-y,  +z'

loop_
_atom_site_aniso_label
_atom_site_aniso_U_11
_atom_site_aniso_U_22
_atom_site_aniso_U_33
_atom_site_aniso_U_12
_atom_site_aniso_U_13
_atom_site_aniso_U_23
Te 0.0201(2) 0.0196(2) 0.0196(2) -0.0007(2) -0.0006(3) 0.0001(3)
Cl 0.032(1) 0.039(1) 0.030(1) 0.0017(10) -0.0070(10) -0.007(1)
S(1) 0.022(1) 0.027(1) 0.036(1) 0.0044(8) 0.0073(9) 0.0069(9)
S(2) 0.025(1) 0.028(1) 0.027(1) 0.0047(8) 0.0008(8) 0.0013(9)
S(3) 0.0220(9) 0.0292(9) 0.032(1) 0.0001(7) 0.005(1) 0.009(1)
S(4) 0.027(1) 0.029(1) 0.031(1) -0.0012(9) 0.0042(9) 0.0067(9)
S(5) 0.035(1) 0.030(1) 0.0225(10) -0.0013(9) -0.0071(10) 0.0003(9)
S(6) 0.041(1) 0.026(1) 0.024(1) -0.0017(9) -0.0084(9) 0.0019(8)
N(1) 0.022(4) 0.033(4) 0.025(4) -0.003(3) 0.003(3) 0.004(3)
N(2) 0.030(4) 0.027(4) 0.023(4) -0.005(3) -0.003(3) 0.000(3)
N(3) 0.030(4) 0.023(4) 0.038(4) -0.003(3) -0.001(3) -0.006(3)
C(1) 0.018(4) 0.024(4) 0.020(4) -0.006(3) -0.005(3) -0.001(3)
C(2) 0.036(5) 0.034(5) 0.037(5) -0.007(4) 0.013(4) 0.009(4)
C(3) 0.019(4) 0.053(6) 0.036(5) -0.004(4) 0.009(4) 0.000(5)
C(4) 0.011(3) 0.029(4) 0.019(4) 0.000(3) 0.003(3) 0.004(3)
C(5) 0.027(5) 0.064(7) 0.025(5) 0.000(5) 0.009(4) 0.008(5)
C(6) 0.022(4) 0.030(5) 0.044(6) 0.002(3) 0.006(4) -0.004(4)
C(7) 0.026(4) 0.030(4) 0.015(4) -0.001(3) 0.004(3) -0.006(3)
C(8) 0.063(7) 0.009(4) 0.055(7) -0.006(4) 0.004(6) -0.003(4)
C(9) 0.036(5) 0.051(7) 0.055(7) 0.002(5) -0.012(5) -0.024(6)

loop_
_atom_site_label
_atom_site_fract_x
_atom_site_fract_y
_atom_site_fract_z
_atom_site_U_iso_or_equiv
_atom_site_thermal_displace_type
_atom_site_calc_flag
_atom_site_calc_attached_atom
_atom_site_occupancy
Te -0.16545(5) 0.46877(3) 0 0.0197(1) Uani ? ? 1
Cl -0.2597(2) 0.3891(2) -0.1627(2) 0.0338(6) Uani ? ? 1
S(1) -0.2394(2) 0.3461(1) 0.1288(2) 0.0283(5) Uani ? ? 1
S(2) -0.4480(2) 0.4863(1) 0.0744(2) 0.0263(5) Uani ? ? 1
S(3) 0.0556(2) 0.3645(1) 0.0102(2) 0.0277(5) Uani ? ? 1
S(4) 0.0617(2) 0.5315(1) -0.1018(2) 0.0289(6) Uani ? ? 1
S(5) -0.0757(2) 0.5658(1) 0.1371(2) 0.0291(5) Uani ? ? 1
S(6) -0.2334(3) 0.6482(1) -0.0299(2) 0.0305(6) Uani ? ? 1
N(1) -0.5043(8) 0.3598(5) 0.2024(5) 0.027(2) Uani ? ? 1
N(2) 0.2797(8) 0.4151(5) -0.0979(5) 0.027(2) Uani ? ? 1
N(3) -0.1075(8) 0.7374(5) 0.1126(6) 0.031(2) Uani ? ? 1
C(1) -0.4107(8) 0.3946(5) 0.1407(6) 0.020(2) Uani ? ? 1
C(2) -0.465(1) 0.2834(6) 0.2651(8) 0.036(3) Uani ? ? 1
C(3) -0.6497(9) 0.3962(7) 0.2145(8) 0.036(3) Uani ? ? 1
C(4) 0.1457(8) 0.4354(6) -0.0674(6) 0.020(2) Uani ? ? 1
C(5) 0.360(1) 0.4752(7) -0.1627(7) 0.039(3) Uani ? ? 1
C(6) 0.3490(9) 0.3313(6) -0.0712(8) 0.032(2) Uani ? ? 1
C(7) -0.1364(9) 0.6583(6) 0.0758(6) 0.024(2) Uani ? ? 1
C(8) -0.162(1) 0.8191(5) 0.0709(9) 0.042(3) Uani ? ? 1
C(9) -0.015(1) 0.7486(7) 0.1996(9) 0.047(3) Uani ? ? 1
H(2a) -0.4800 0.2987 0.3329 0.0428 Uiso ? ? 1
H(2b) -0.3634 0.2684 0.2549 0.0428 Uiso ? ? 1
H(2c) -0.5252 0.2331 0.2483 0.0428 Uiso ? ? 1
H(3a) -0.6428 0.4578 0.2331 0.0430 Uiso ? ? 1
H(3b) -0.7025 0.3913 0.1535 0.0430 Uiso ? ? 1
H(3c) -0.7008 0.3635 0.2647 0.0430 Uiso ? ? 1
H(5a) 0.4422 0.5002 -0.1277 0.0468 Uiso ? ? 1
H(5b) 0.3956 0.4425 -0.2188 0.0468 Uiso ? ? 1
H(5c) 0.2967 0.5223 -0.1843 0.0468 Uiso ? ? 1
H(6a) 0.2796 0.2943 -0.0371 0.0382 Uiso ? ? 1
H(6b) 0.3817 0.3013 -0.1297 0.0382 Uiso ? ? 1
H(6c) 0.4318 0.3428 -0.0293 0.0382 Uiso ? ? 1
H(8a) -0.2670 0.8181 0.0702 0.0505 Uiso ? ? 1
H(8b) -0.1255 0.8253 0.0049 0.0505 Uiso ? ? 1
H(8c) -0.1283 0.8686 0.1100 0.0505 Uiso ? ? 1
H(9a) -0.0057 0.8109 0.2146 0.0566 Uiso ? ? 1
H(9b) -0.0589 0.7182 0.2545 0.0566 Uiso ? ? 1
H(9c) 0.0805 0.7238 0.1870 0.0566 Uiso ? ? 1

loop_
_geom_bond_atom_site_label_1
_geom_bond_atom_site_label_2
_geom_bond_distance
_geom_bond_site_symmetry_1
_geom_bond_site_symmetry_2
_geom_bond_publ_flag
Te Cl 2.682(2) ? ? yes
Te S(1) 2.652(2) ? ? yes
Te S(2) 2.806(3) ? ? yes
Te S(3) 2.578(2) ? ? yes
Te S(4) 2.687(3) ? ? yes
Te S(5) 2.525(2) ? ? yes
Te S(6) 2.816(2) ? ? yes
S(1) C(1) 1.746(8) ? ? yes
S(2) C(1) 1.695(8) ? ? yes
S(3) C(4) 1.725(8) ? ? yes
S(4) C(4) 1.713(8) ? ? yes
S(5) C(7) 1.727(9) ? ? yes
S(6) C(7) 1.709(9) ? ? yes
N(1) C(1) 1.32(1) ? ? yes
N(1) C(2) 1.49(1) ? ? yes
N(1) C(3) 1.46(1) ? ? yes
N(2) C(4) 1.337(10) ? ? yes
N(2) C(5) 1.47(1) ? ? yes
N(2) C(6) 1.47(1) ? ? yes
N(3) C(7) 1.33(1) ? ? yes
N(3) C(8) 1.45(1) ? ? yes
N(3) C(9) 1.48(1) ? ? yes
